data_8102647
loop_
_publ_author_name
'Yue Zhuang'
'Xian-Hong Yin'
'Peng-Fei Li'
'Shan-Shan Zhang'
'Fei-Long Hu'

_publ_contact_author
;
Xian-Hong Yin
;
_publ_section_title
;
 Crystal structure of
 bis[2-(2,4-difluorophenyl)-1,3-bis(1,2,4-triazol-1-yl)propan-2-ol]-bis[5-ethyl-2-(4-isopropyl-4-methyl-5-oxo-2-imidazolin-2-yl)-
 nicotinato]manganese(II), Mn(C13H12F2N6O)2(C15H18N3O3)2
;
_journal_issue 1
_journal_name_full 'Zeitschrift f\"ur Kristallographie - New Crystal Structures'
_journal_page_first 213
_journal_volume 225
_journal_year 2010
_chemical_formula_sum 'C56 H64 F4 Mn N18 O8'
_chemical_formula_weight 1248.19
_chemical_name_systematic
; 
2-(2,4-difluorophenyl)-1,3-bis(1,2,4-triazol-1-yl)
-propan-2-ol (HFlu) and 5-Ethyl-2-(4-isopropyl-4-methyl-5-oxo-2-
imidazolin-2-yl) nicotinic acid (IMaz) -manganese(II)
[Mn(IMaz)~2~(HFlu)~2~] 
;
_space_group_IT_number 2
_symmetry_cell_setting triclinic
_symmetry_space_group_name_Hall '-P 1'
_symmetry_space_group_name_H-M 'P -1'
_atom_sites_solution_hydrogens geom
_atom_sites_solution_primary direct
_atom_sites_solution_secondary difmap
_audit_creation_method SHELXL-97
_cell_angle_alpha 79.072(4)
_cell_angle_beta 78.248(4)
_cell_angle_gamma 65.073(3)
_cell_formula_units_Z 1
_cell_length_a 9.7450(6)
_cell_length_b 11.2747(6)
_cell_length_c 15.2325(8)
_cell_measurement_reflns_used 4768
_cell_measurement_temperature 296(2)
_cell_measurement_theta_max 19.66
_cell_measurement_theta_min 2.39
_cell_volume 1475.73(15)
_computing_cell_refinement 'Bruker SMART'
_computing_data_collection 'Bruker SMART'
_computing_data_reduction 'Bruker SHELXTL'
_computing_molecular_graphics 'Bruker SHELXTL'
_computing_publication_material 'Bruker SHELXTL'
_computing_structure_refinement 'SHELXL-97 (Sheldrick, 1997)'
_computing_structure_solution 'SHELXS-97 (Sheldrick, 1990)'
_diffrn_ambient_temperature 296(2)
_diffrn_measured_fraction_theta_full 0.986
_diffrn_measured_fraction_theta_max 0.986
_diffrn_measurement_device_type 'CCD area detector'
_diffrn_measurement_method 'phi and omega scans'
_diffrn_radiation_monochromator graphite
_diffrn_radiation_source 'sealed tube'
_diffrn_radiation_type MoK\a
_diffrn_radiation_wavelength 0.71073
_diffrn_reflns_av_R_equivalents 0.0337
_diffrn_reflns_av_sigmaI/netI 0.0275
_diffrn_reflns_limit_h_max 13
_diffrn_reflns_limit_h_min -12
_diffrn_reflns_limit_k_max 14
_diffrn_reflns_limit_k_min -15
_diffrn_reflns_limit_l_max 20
_diffrn_reflns_limit_l_min -20
_diffrn_reflns_number 54408
_diffrn_reflns_theta_full 28.42
_diffrn_reflns_theta_max 28.42
_diffrn_reflns_theta_min 1.37
_exptl_absorpt_coefficient_mu 0.306
_exptl_absorpt_correction_T_max 0.9759
_exptl_absorpt_correction_T_min 0.9555
_exptl_absorpt_correction_type multi-scan
_exptl_absorpt_process_details sadabs
_exptl_crystal_density_diffrn 1.405
_exptl_crystal_density_method 'not measured'
_exptl_crystal_F_000 651
_exptl_crystal_size_max 0.15
_exptl_crystal_size_mid 0.12
_exptl_crystal_size_min 0.08
_refine_diff_density_max 0.739
_refine_diff_density_min -0.255
_refine_diff_density_rms 0.052
_refine_ls_extinction_method none
_refine_ls_goodness_of_fit_ref 1.035
_refine_ls_hydrogen_treatment constr
_refine_ls_matrix_type full
_refine_ls_number_parameters 449
_refine_ls_number_reflns 7312
_refine_ls_number_restraints 1748
_refine_ls_restrained_S_all 0.963
_refine_ls_R_factor_all 0.0641
_refine_ls_R_factor_gt 0.0482
_refine_ls_shift/su_max 0.000
_refine_ls_shift/su_mean 0.000
_refine_ls_structure_factor_coef Fsqd
_refine_ls_weighting_details 'calc w=1/[\s^2^(Fo^2^)+(0.0574P)^2^+0.9344P] where P=(Fo^2^+2Fc^2^)/3'
_refine_ls_weighting_scheme calc
_refine_ls_wR_factor_gt 0.1260
_refine_ls_wR_factor_ref 0.1389
_reflns_number_gt 5846
_reflns_number_total 7312
_reflns_threshold_expression >2sigma(I)
_cod_data_source_file 1267-2893.cff
_cod_data_source_block yue
_cod_depositor_comments
;
The following automatic conversions were performed:
'_symmetry_cell_setting' value 'Triclinic' changed to 'triclinic'
according to '/home/saulius/struct/CIF-dictionaries/cif_core.dic'
dictionary named 'cif_core.dic' version 2.4.1 from 2010-06-29.

Automatic conversion script
Id: cif_fix_enum 1555 2011-01-17 13:19:09Z saulius 
;
_cod_original_cell_volume 1475.73(14)
_cod_original_sg_symbol_H-M P-1
_cod_database_code 8102647

loop_
_symmetry_equiv_pos_as_xyz
'x, y, z'
'-x, -y, -z'

loop_
_atom_site_label
_atom_site_type_symbol
_atom_site_fract_x
_atom_site_fract_y
_atom_site_fract_z
_atom_site_U_iso_or_equiv
_atom_site_adp_type
_atom_site_occupancy
_atom_site_symmetry_multiplicity
_atom_site_calc_flag
_atom_site_refinement_flags
_atom_site_disorder_assembly
_atom_site_disorder_group
Mn1 Mn 0.5000 0.0000 0.5000 0.03331(11) Uani 1 2 d S . .
F1 F 0.7007(3) 0.19412(19) -0.06854(14) 0.1226(8) Uani 1 1 d . . .
F2 F 0.67157(18) -0.21604(17) 0.00581(10) 0.0767(4) Uani 1 1 d . . .
N1 N 0.47073(17) 0.19484(16) 0.42244(11) 0.0446(4) Uani 1 1 d DU . .
N3 N 0.52233(18) -0.07650(15) 0.36759(10) 0.0423(4) Uani 1 1 d U . .
N2 N 0.24260(16) 0.12463(14) 0.49847(10) 0.0354(3) Uani 1 1 d U . .
N4 N 0.50263(19) -0.09019(17) 0.22569(11) 0.0459(4) Uani 1 1 d U . .
N8 N 0.9889(2) -0.53673(18) 0.14029(13) 0.0521(4) Uani 1 1 d U A .
N6 N 0.8913(3) -0.5965(2) 0.1714(2) 0.0854(8) Uani 1 1 d U . .
N7 N 1.1249(3) -0.7281(2) 0.20777(18) 0.0787(7) Uani 1 1 d U . .
N5 N 0.61422(17) -0.20152(15) 0.25965(10) 0.0382(3) Uani 1 1 d U A .
N9 N 0.3196(4) 0.3913(4) 0.3575(3) 0.0415(8) Uani 0.633(4) 1 d PU A 1
H9A H 0.2364 0.4537 0.3424 0.050 Uiso 0.633(4) 1 calc PR A 1
N9' N 0.3189(8) 0.3572(6) 0.3298(5) 0.0416(13) Uani 0.367(4) 1 d PU A 2
H9B H 0.2360 0.4066 0.3074 0.050 Uiso 0.367(4) 1 calc PR A 2
O1 O 0.94453(17) -0.29285(14) 0.21050(9) 0.0494(3) Uani 1 1 d U . .
H1A H 0.9642 -0.3598 0.2466 0.074 Uiso 1 1 calc R . .
O3 O -0.17260(18) 0.52468(17) 0.42674(14) 0.0782(6) Uani 1 1 d U . .
O4 O 0.03968(17) 0.51077(16) 0.33917(11) 0.0620(4) Uani 1 1 d U . .
O5 O 0.7006(4) 0.2217(4) 0.3832(3) 0.0633(10) Uani 0.633(4) 1 d PDU A 1
O5' O 0.7071(7) 0.1854(7) 0.3426(5) 0.0675(19) Uani 0.367(4) 1 d PDU A 2
C1 C -0.0376(2) 0.46533(18) 0.40135(13) 0.0428(4) Uani 1 1 d U A .
C2 C 0.19551(19) 0.24571(16) 0.45067(11) 0.0332(3) Uani 1 1 d U A .
C3 C 0.03968(19) 0.32637(17) 0.45098(12) 0.0358(4) Uani 1 1 d U . .
C4 C -0.0630(2) 0.27641(19) 0.50394(13) 0.0419(4) Uani 1 1 d U A .
H4A H -0.1671 0.3273 0.5052 0.050 Uiso 1 1 calc R . .
C5 C -0.0164(2) 0.15463(19) 0.55447(13) 0.0417(4) Uani 1 1 d U . .
C6 C 0.1403(2) 0.08184(18) 0.54809(13) 0.0413(4) Uani 1 1 d U A .
H6A H 0.1755 -0.0015 0.5804 0.050 Uiso 1 1 calc R . .
C7 C -0.1246(2) 0.1018(2) 0.61630(16) 0.0539(5) Uani 1 1 d U A .
H7A H -0.2286 0.1599 0.6070 0.065 Uiso 1 1 calc R . .
H7B H -0.1050 0.0159 0.6010 0.065 Uiso 1 1 calc R . .
C8 C -0.1091(4) 0.0898(4) 0.7137(2) 0.0910(10) Uani 1 1 d U . .
H8A H -0.1800 0.0558 0.7505 0.136 Uiso 1 1 calc R A .
H8B H -0.1307 0.1750 0.7296 0.136 Uiso 1 1 calc R . .
H8C H -0.0069 0.0311 0.7236 0.136 Uiso 1 1 calc R . .
C9 C 0.3287(2) 0.27636(18) 0.40510(13) 0.0420(4) Uani 1 1 d U A .
C10 C 0.5649(4) 0.2628(4) 0.3833(3) 0.0462(9) Uani 0.633(4) 1 d PDU A 1
C11 C 0.4696(4) 0.3964(3) 0.3348(2) 0.0459(8) Uani 0.633(4) 1 d PDU A 1
C12 C 0.4697(12) 0.5080(8) 0.3767(5) 0.0634(14) Uani 0.633(4) 1 d PDU A 1
H12C H 0.4102 0.5907 0.3453 0.095 Uiso 0.633(4) 1 calc PR A 1
H12D H 0.5727 0.5005 0.3721 0.095 Uiso 0.633(4) 1 calc PR A 1
H12E H 0.4263 0.5036 0.4391 0.095 Uiso 0.633(4) 1 calc PR A 1
C13 C 0.5229(4) 0.4046(4) 0.2332(2) 0.0593(10) Uani 0.633(4) 1 d PDU A 1
H13A H 0.6254 0.4045 0.2245 0.071 Uiso 0.633(4) 1 calc PR A 1
C14 C 0.4231(6) 0.5323(5) 0.1816(3) 0.0769(13) Uani 0.633(4) 1 d PDU A 1
H14A H 0.4146 0.6062 0.2082 0.115 Uiso 0.633(4) 1 calc PR A 1
H14B H 0.3233 0.5333 0.1845 0.115 Uiso 0.633(4) 1 calc PR A 1
H14C H 0.4687 0.5376 0.1197 0.115 Uiso 0.633(4) 1 calc PR A 1
C15 C 0.5390(11) 0.2823(6) 0.1943(5) 0.0707(14) Uani 0.633(4) 1 d PDU A 1
H15A H 0.6024 0.2043 0.2282 0.106 Uiso 0.633(4) 1 calc PR A 1
H15B H 0.5848 0.2849 0.1322 0.106 Uiso 0.633(4) 1 calc PR A 1
H15C H 0.4399 0.2814 0.1981 0.106 Uiso 0.633(4) 1 calc PR A 1
C16 C 0.4515(2) -0.01869(19) 0.29307(13) 0.0436(4) Uani 1 1 d U A .
H16A H 0.3731 0.0649 0.2901 0.052 Uiso 1 1 calc R . .
C17 C 0.6236(2) -0.19125(18) 0.34301(12) 0.0425(4) Uani 1 1 d U A .
H17A H 0.6919 -0.2557 0.3792 0.051 Uiso 1 1 calc R . .
C18 C 0.7068(2) -0.30901(19) 0.20558(13) 0.0421(4) Uani 1 1 d U . .
H18A H 0.6459 -0.3129 0.1639 0.051 Uiso 1 1 calc R A .
H18B H 0.7366 -0.3915 0.2449 0.051 Uiso 1 1 calc R . .
C19 C 1.1251(3) -0.6171(2) 0.16274(18) 0.0640(6) Uani 1 1 d U . .
H19A H 1.2109 -0.5971 0.1482 0.077 Uiso 1 1 calc R . .
C20 C 0.9791(4) -0.7091(3) 0.2114(3) 0.0919(10) Uani 1 1 d U . .
H20A H 0.9420 -0.7721 0.2407 0.110 Uiso 1 1 calc R . .
C21 C 0.9396(3) -0.4052(2) 0.09153(14) 0.0547(5) Uani 1 1 d U . .
H21A H 0.8751 -0.3991 0.0486 0.066 Uiso 1 1 calc R A .
H21B H 1.0288 -0.3923 0.0575 0.066 Uiso 1 1 calc R . .
C22 C 0.8510(2) -0.29318(18) 0.15182(12) 0.0399(4) Uani 1 1 d U A .
C23 C 0.8106(2) -0.16184(19) 0.09105(12) 0.0431(4) Uani 1 1 d U . .
C24 C 0.7252(3) -0.1299(2) 0.02097(14) 0.0553(5) Uani 1 1 d U A .
C25 C 0.6882(3) -0.0123(3) -0.03399(16) 0.0723(8) Uani 1 1 d U . .
H25A H 0.6324 0.0059 -0.0812 0.087 Uiso 1 1 calc R A .
C26 C 0.7370(3) 0.0764(3) -0.01621(19) 0.0781(9) Uani 1 1 d U A .
C27 C 0.8202(3) 0.0524(3) 0.05172(19) 0.0718(7) Uani 1 1 d U . .
H27A H 0.8510 0.1154 0.0623 0.086 Uiso 1 1 calc R A .
C28 C 0.8578(3) -0.0682(2) 0.10467(15) 0.0553(5) Uani 1 1 d U A .
H28A H 0.9164 -0.0865 0.1505 0.066 Uiso 1 1 calc R . .
C10' C 0.5677(8) 0.2316(7) 0.3511(5) 0.0462(9) Uani 0.367(4) 1 d PDU A 2
C11' C 0.4750(6) 0.3495(5) 0.2895(4) 0.0425(13) Uani 0.367(4) 1 d PDU A 2
C12' C 0.512(2) 0.3183(14) 0.1937(8) 0.0707(14) Uani 0.367(4) 1 d PDU A 2
H12F H 0.4530 0.3937 0.1559 0.106 Uiso 0.367(4) 1 calc PR A 2
H12G H 0.4878 0.2452 0.1906 0.106 Uiso 0.367(4) 1 calc PR A 2
H12H H 0.6188 0.2962 0.1733 0.106 Uiso 0.367(4) 1 calc PR A 2
C13' C 0.4948(6) 0.4737(5) 0.2958(4) 0.0510(14) Uani 0.367(4) 1 d PDU A 2
H13B H 0.5965 0.4634 0.2638 0.061 Uiso 0.367(4) 1 calc PR A 2
C14' C 0.3792(10) 0.5962(7) 0.2470(7) 0.089(3) Uani 0.367(4) 1 d PDU A 2
H14D H 0.3816 0.5798 0.1870 0.134 Uiso 0.367(4) 1 calc PR A 2
H14E H 0.4054 0.6701 0.2440 0.134 Uiso 0.367(4) 1 calc PR A 2
H14F H 0.2784 0.6150 0.2797 0.134 Uiso 0.367(4) 1 calc PR A 2
C15' C 0.493(2) 0.4916(16) 0.3938(8) 0.0634(14) Uani 0.367(4) 1 d PDU A 2
H15D H 0.5647 0.4124 0.4222 0.095 Uiso 0.367(4) 1 calc PR A 2
H15E H 0.3925 0.5101 0.4264 0.095 Uiso 0.367(4) 1 calc PR A 2
H15F H 0.5213 0.5636 0.3939 0.095 Uiso 0.367(4) 1 calc PR A 2

loop_
_atom_site_aniso_label
_atom_site_aniso_U_11
_atom_site_aniso_U_22
_atom_site_aniso_U_33
_atom_site_aniso_U_23
_atom_site_aniso_U_13
_atom_site_aniso_U_12
Mn1 0.02740(18) 0.03109(19) 0.02977(18) 0.00151(13) -0.00489(13) -0.00213(14)
F1 0.1369(18) 0.0739(12) 0.0966(14) 0.0491(10) -0.0135(12) -0.0096(12)
F2 0.0767(10) 0.0861(11) 0.0633(9) -0.0092(8) -0.0348(8) -0.0170(8)
N1 0.0307(7) 0.0394(8) 0.0499(9) 0.0134(7) -0.0073(6) -0.0075(6)
N3 0.0419(8) 0.0373(8) 0.0346(8) -0.0032(6) -0.0075(6) -0.0026(7)
N2 0.0297(7) 0.0325(7) 0.0352(7) 0.0015(6) -0.0061(6) -0.0053(6)
N4 0.0408(8) 0.0458(9) 0.0392(8) -0.0014(7) -0.0135(7) -0.0039(7)
N8 0.0463(9) 0.0434(9) 0.0552(10) -0.0136(8) -0.0039(8) -0.0050(8)
N6 0.0542(12) 0.0518(12) 0.140(2) -0.0125(13) -0.0040(13) -0.0151(10)
N7 0.0754(15) 0.0460(11) 0.0918(17) -0.0053(11) -0.0121(13) -0.0031(11)
N5 0.0373(8) 0.0365(8) 0.0320(7) -0.0021(6) -0.0055(6) -0.0068(6)
N9 0.0308(13) 0.0356(17) 0.0473(19) 0.0102(13) -0.0092(14) -0.0076(12)
N9' 0.034(2) 0.038(3) 0.044(3) 0.010(2) -0.010(2) -0.010(2)
O1 0.0538(8) 0.0494(8) 0.0437(7) 0.0112(6) -0.0222(6) -0.0195(7)
O3 0.0397(8) 0.0496(9) 0.1018(14) 0.0205(9) 0.0005(8) 0.0071(7)
O4 0.0405(8) 0.0562(9) 0.0601(9) 0.0245(7) -0.0108(7) -0.0025(7)
O5 0.0352(14) 0.052(2) 0.090(3) 0.0213(17) -0.0164(18) -0.0135(14)
O5' 0.033(2) 0.051(3) 0.087(4) 0.024(3) 0.002(3) -0.004(2)
C1 0.0360(9) 0.0360(9) 0.0450(10) 0.0016(7) -0.0128(8) -0.0027(7)
C2 0.0305(8) 0.0325(8) 0.0289(7) -0.0012(6) -0.0058(6) -0.0054(6)
C3 0.0306(8) 0.0340(8) 0.0347(8) -0.0027(6) -0.0086(6) -0.0038(7)
C4 0.0290(8) 0.0400(9) 0.0476(10) -0.0035(8) -0.0078(7) -0.0044(7)
C5 0.0337(9) 0.0440(10) 0.0440(10) -0.0022(8) -0.0056(7) -0.0134(8)
C6 0.0341(9) 0.0360(9) 0.0444(10) 0.0055(7) -0.0067(7) -0.0086(7)
C7 0.0409(10) 0.0596(13) 0.0595(13) 0.0003(10) -0.0044(9) -0.0227(10)
C8 0.092(2) 0.140(3) 0.0600(16) -0.0028(17) 0.0024(15) -0.073(2)
C9 0.0324(8) 0.0381(9) 0.0422(9) 0.0088(7) -0.0072(7) -0.0059(7)
C10 0.0345(10) 0.0384(17) 0.054(2) 0.0096(13) -0.0086(15) -0.0086(12)
C11 0.0354(15) 0.0379(16) 0.0549(19) 0.0114(15) -0.0106(14) -0.0106(13)
C12 0.060(4) 0.052(2) 0.078(3) 0.002(2) -0.019(2) -0.022(2)
C13 0.0443(17) 0.057(2) 0.059(2) 0.0132(17) 0.0002(15) -0.0150(15)
C14 0.076(3) 0.071(3) 0.068(3) 0.028(2) -0.021(2) -0.025(2)
C15 0.066(4) 0.061(4) 0.0577(15) -0.004(2) 0.0027(16) -0.005(3)
C16 0.0387(9) 0.0401(9) 0.0386(9) -0.0023(7) -0.0095(7) -0.0020(8)
C17 0.0446(10) 0.0375(9) 0.0327(9) -0.0015(7) -0.0088(7) -0.0037(8)
C18 0.0468(10) 0.0393(9) 0.0374(9) -0.0085(7) -0.0037(8) -0.0137(8)
C19 0.0502(12) 0.0533(13) 0.0751(16) -0.0087(11) -0.0124(11) -0.0057(10)
C20 0.078(2) 0.0440(14) 0.132(3) -0.0072(15) 0.0031(19) -0.0135(14)
C21 0.0511(12) 0.0516(12) 0.0421(10) -0.0079(9) -0.0016(9) -0.0031(10)
C22 0.0408(9) 0.0389(9) 0.0316(8) -0.0011(7) -0.0086(7) -0.0076(7)
C23 0.0394(9) 0.0437(10) 0.0310(8) 0.0013(7) -0.0024(7) -0.0054(8)
C24 0.0505(11) 0.0595(13) 0.0370(10) -0.0021(9) -0.0078(8) -0.0045(10)
C25 0.0659(15) 0.0749(17) 0.0410(12) 0.0112(11) -0.0126(11) 0.0005(13)
C26 0.0724(17) 0.0577(15) 0.0575(14) 0.0218(12) 0.0018(12) 0.0022(13)
C27 0.0734(16) 0.0505(13) 0.0729(16) 0.0087(12) -0.0001(13) -0.0180(12)
C28 0.0537(12) 0.0505(12) 0.0504(11) 0.0055(9) -0.0076(9) -0.0144(10)
C10' 0.0345(10) 0.0384(17) 0.054(2) 0.0096(13) -0.0086(15) -0.0086(12)
C11' 0.033(2) 0.037(2) 0.044(3) 0.005(2) -0.001(2) -0.0066(19)
C12' 0.066(4) 0.061(4) 0.0577(15) -0.004(2) 0.0027(16) -0.005(3)
C13' 0.040(2) 0.037(3) 0.062(3) 0.006(2) 0.000(2) -0.010(2)
C14' 0.081(5) 0.042(4) 0.114(6) 0.017(4) -0.014(5) -0.006(3)
C15' 0.060(4) 0.052(2) 0.078(3) 0.002(2) -0.019(2) -0.022(2)

loop_
_atom_type_symbol
_atom_type_description
_atom_type_scat_dispersion_real
_atom_type_scat_dispersion_imag
_atom_type_scat_source
C C 0.0033 0.0016 'International Tables Vol C Tables 4.2.6.8 and 6.1.1.4'
H H 0.0000 0.0000 'International Tables Vol C Tables 4.2.6.8 and 6.1.1.4'
N N 0.0061 0.0033 'International Tables Vol C Tables 4.2.6.8 and 6.1.1.4'
O O 0.0106 0.0060 'International Tables Vol C Tables 4.2.6.8 and 6.1.1.4'
F F 0.0171 0.0103 'International Tables Vol C Tables 4.2.6.8 and 6.1.1.4'
Mn Mn 0.3368 0.7283 'International Tables Vol C Tables 4.2.6.8 and 6.1.1.4'

loop_
_geom_angle_atom_site_label_1
_geom_angle_atom_site_label_2
_geom_angle_atom_site_label_3
_geom_angle
_geom_angle_site_symmetry_1
_geom_angle_site_symmetry_3
_geom_angle_publ_flag
N1 Mn1 N1 180.0 2_656 . ?
N1 Mn1 N3 91.69(6) 2_656 . ?
N1 Mn1 N3 88.31(6) . . ?
N1 Mn1 N3 88.31(6) 2_656 2_656 ?
N1 Mn1 N3 91.69(6) . 2_656 ?
N3 Mn1 N3 180.0 . 2_656 ?
N1 Mn1 N2 108.46(5) 2_656 . ?
N1 Mn1 N2 71.54(5) . . ?
N3 Mn1 N2 91.90(5) . . ?
N3 Mn1 N2 88.10(5) 2_656 . ?
N1 Mn1 N2 71.54(5) 2_656 2_656 ?
N1 Mn1 N2 108.46(5) . 2_656 ?
N3 Mn1 N2 88.10(5) . 2_656 ?
N3 Mn1 N2 91.90(5) 2_656 2_656 ?
N2 Mn1 N2 180.00(7) . 2_656 ?
C9 N1 C10 106.04(19) . . ?
C9 N1 C10' 104.3(3) . . ?
C10 N1 C10' 26.5(3) . . ?
C9 N1 Mn1 117.18(12) . . ?
C10 N1 Mn1 136.78(17) . . ?
C10' N1 Mn1 130.7(3) . . ?
C17 N3 C16 102.72(15) . . ?
C17 N3 Mn1 125.41(12) . . ?
C16 N3 Mn1 131.66(13) . . ?
C6 N2 C2 119.79(14) . . ?
C6 N2 Mn1 120.41(11) . . ?
C2 N2 Mn1 119.68(11) . . ?
C16 N4 N5 102.28(14) . . ?
C19 N8 N6 108.5(2) . . ?
C19 N8 C21 129.9(2) . . ?
N6 N8 C21 121.60(19) . . ?
C20 N6 N8 102.0(2) . . ?
C19 N7 C20 101.2(2) . . ?
C17 N5 N4 109.99(15) . . ?
C17 N5 C18 128.57(15) . . ?
N4 N5 C18 121.41(15) . . ?
C9 N9 C11 110.8(3) . . ?
C9 N9' C11' 109.0(5) . . ?
O3 C1 O4 124.08(18) . . ?
O3 C1 C3 116.19(18) . . ?
O4 C1 C3 119.73(16) . . ?
N2 C2 C3 121.24(16) . . ?
N2 C2 C9 110.56(14) . . ?
C3 C2 C9 128.15(16) . . ?
C4 C3 C2 116.62(16) . . ?
C4 C3 C1 113.87(15) . . ?
C2 C3 C1 129.51(17) . . ?
C5 C4 C3 122.66(16) . . ?
C4 C5 C6 116.04(17) . . ?
C4 C5 C7 123.67(17) . . ?
C6 C5 C7 120.26(18) . . ?
N2 C6 C5 123.62(17) . . ?
C8 C7 C5 112.5(2) . . ?
N9' C9 N9 27.2(2) . . ?
N9' C9 N1 116.3(3) . . ?
N9 C9 N1 114.0(2) . . ?
N9' C9 C2 120.4(3) . . ?
N9 C9 C2 124.9(2) . . ?
N1 C9 C2 120.22(15) . . ?
O5 C10 N1 126.2(3) . . ?
O5 C10 C11 124.2(4) . . ?
N1 C10 C11 109.6(3) . . ?
N9 C11 C12 109.7(5) . . ?
N9 C11 C13 112.5(3) . . ?
C12 C11 C13 112.5(4) . . ?
N9 C11 C10 99.5(3) . . ?
C12 C11 C10 110.6(4) . . ?
C13 C11 C10 111.4(3) . . ?
C11 C13 C14 112.9(3) . . ?
C11 C13 C15 111.4(4) . . ?
C14 C13 C15 111.9(4) . . ?
N4 C16 N3 114.63(16) . . ?
N3 C17 N5 110.38(16) . . ?
N5 C18 C22 112.32(16) . . ?
N7 C19 N8 112.1(3) . . ?
N6 C20 N7 116.2(3) . . ?
N8 C21 C22 114.56(17) . . ?
O1 C22 C23 106.39(16) . . ?
O1 C22 C18 110.47(15) . . ?
C23 C22 C18 111.34(15) . . ?
O1 C22 C21 110.31(16) . . ?
C23 C22 C21 108.19(15) . . ?
C18 C22 C21 110.07(17) . . ?
C28 C23 C24 116.69(19) . . ?
C28 C23 C22 120.54(17) . . ?
C24 C23 C22 122.8(2) . . ?
F2 C24 C25 117.2(2) . . ?
F2 C24 C23 119.5(2) . . ?
C25 C24 C23 123.3(3) . . ?
C26 C25 C24 117.0(2) . . ?
F1 C26 C27 118.5(3) . . ?
F1 C26 C25 118.5(3) . . ?
C27 C26 C25 123.0(2) . . ?
C26 C27 C28 118.4(3) . . ?
C23 C28 C27 121.6(2) . . ?
O5' C10' N1 125.9(6) . . ?
O5' C10' C11' 123.0(6) . . ?
N1 C10' C11' 110.7(5) . . ?
N9' C11' C12' 111.0(9) . . ?
N9' C11' C13' 111.9(5) . . ?
C12' C11' C13' 111.2(8) . . ?
N9' C11' C10' 98.7(5) . . ?
C12' C11' C10' 110.6(7) . . ?
C13' C11' C10' 112.7(5) . . ?
C11' C13' C14' 111.9(5) . . ?
C11' C13' C15' 112.4(8) . . ?
C14' C13' C15' 112.2(8) . . ?

loop_
_geom_bond_atom_site_label_1
_geom_bond_atom_site_label_2
_geom_bond_distance
_geom_bond_site_symmetry_2
_geom_bond_publ_flag
Mn1 N1 2.2199(15) 2_656 ?
Mn1 N1 2.2199(15) . ?
Mn1 N3 2.2764(15) . ?
Mn1 N3 2.2764(15) 2_656 ?
Mn1 N2 2.3038(14) . ?
Mn1 N2 2.3038(14) 2_656 ?
F1 C26 1.357(3) . ?
F2 C24 1.354(3) . ?
N1 C9 1.347(2) . ?
N1 C10 1.407(4) . ?
N1 C10' 1.409(7) . ?
N3 C17 1.321(2) . ?
N3 C16 1.360(2) . ?
N2 C6 1.326(2) . ?
N2 C2 1.355(2) . ?
N4 C16 1.311(3) . ?
N4 N5 1.363(2) . ?
N8 C19 1.324(3) . ?
N8 N6 1.348(3) . ?
N8 C21 1.452(3) . ?
N6 C20 1.311(4) . ?
N7 C19 1.309(4) . ?
N7 C20 1.335(4) . ?
N5 C17 1.321(2) . ?
N5 C18 1.454(2) . ?
N9 C9 1.336(4) . ?
N9 C11 1.456(5) . ?
N9' C9 1.316(7) . ?
N9' C11' 1.491(9) . ?
O1 C22 1.402(2) . ?
O3 C1 1.215(2) . ?
O4 C1 1.256(2) . ?
O5 C10 1.204(5) . ?
O5' C10' 1.221(9) . ?
C1 C3 1.543(2) . ?
C2 C3 1.403(2) . ?
C2 C9 1.485(3) . ?
C3 C4 1.394(3) . ?
C4 C5 1.378(3) . ?
C5 C6 1.389(3) . ?
C5 C7 1.505(3) . ?
C7 C8 1.497(4) . ?
C10 C11 1.535(4) . ?
C11 C12 1.516(7) . ?
C11 C13 1.527(5) . ?
C13 C14 1.529(5) . ?
C13 C15 1.538(7) . ?
C18 C22 1.538(3) . ?
C21 C22 1.543(3) . ?
C22 C23 1.530(3) . ?
C23 C28 1.378(3) . ?
C23 C24 1.388(3) . ?
C24 C25 1.374(3) . ?
C25 C26 1.361(5) . ?
C26 C27 1.361(4) . ?
C27 C28 1.385(3) . ?
C10' C11' 1.525(6) . ?
C11' C12' 1.502(9) . ?
C11' C13' 1.514(6) . ?
C13' C14' 1.539(7) . ?
C13' C15' 1.540(9) . ?
